data_4518963
loop_
_publ_author_name
'Hasani, Morteza'
'Kalhor, Hamid R.'

_publ_section_title
;
 Enzyme-Inspired Lysine-Modified Carbon Quantum Dots Performing
 Carbonylation Using Urea and a Cascade Reaction for Synthesizing
 2-Benzoxazolinone
;
_journal_name_full 'ACS Catalysis'
_journal_page_first 10778
_journal_page_last 10788
_journal_paper_doi 10.1021/acscatal.1c01276
_journal_year 2021
_chemical_formula_moiety 'C7 H5 N O2'
_chemical_formula_sum 'C7 H5 N O2'
_chemical_formula_weight 135.12
_space_group_crystal_system orthorhombic
_space_group_IT_number 19
_space_group_name_Hall 'P 2ac 2ab'
_space_group_name_H-M_alt 'P 21 21 21'
_atom_sites_solution_hydrogens geom
_audit_creation_method SHELXL-2018/3
_cell_angle_alpha 90
_cell_angle_beta 90
_cell_angle_gamma 90
_cell_formula_units_Z 4
_cell_length_a 4.4456(13)
_cell_length_b 6.653(4)
_cell_length_c 21.0100(9)
_cell_measurement_reflns_used 2215
_cell_measurement_temperature 296(2)
_cell_measurement_theta_max 27.5
_cell_measurement_theta_min 1.76
_cell_volume 621.4(4)
_computing_cell_refinement 'automar Data Processing Suite'
_computing_data_collection 'automar Data Processing Suite'
_computing_data_reduction 'automar Data Processing Suite'
_computing_molecular_graphics SHELXTL
_computing_publication_material 'SHELXTL, PLATON (Spek, 2009)'
_computing_structure_refinement SHELXTL
_computing_structure_solution 'SHELXTL (Sheldrick, 2008)'
_diffrn_ambient_temperature 296(2)
_diffrn_measured_fraction_theta_full 0.884
_diffrn_measured_fraction_theta_max 0.881
_diffrn_measurement_device_type 'MAR345 Diffractometer'
_diffrn_measurement_method '\f scan'
_diffrn_radiation_monochromator graphite
_diffrn_radiation_source 'fine-focus sealed tube'
_diffrn_radiation_type MoK\a
_diffrn_radiation_wavelength 0.71073
_diffrn_reflns_av_R_equivalents 0.0710
_diffrn_reflns_av_unetI/netI 0.0455
_diffrn_reflns_Laue_measured_fraction_full 0.884
_diffrn_reflns_Laue_measured_fraction_max 0.881
_diffrn_reflns_limit_h_max 4
_diffrn_reflns_limit_h_min -5
_diffrn_reflns_limit_k_max 8
_diffrn_reflns_limit_k_min -8
_diffrn_reflns_limit_l_max 25
_diffrn_reflns_limit_l_min -25
_diffrn_reflns_number 4094
_diffrn_reflns_point_group_measured_fraction_full 0.898
_diffrn_reflns_point_group_measured_fraction_max 0.890
_diffrn_reflns_theta_full 25.242
_diffrn_reflns_theta_max 25.879
_diffrn_reflns_theta_min 1.939
_diffrn_standards_decay_% 0.
_diffrn_standards_interval_count 0.
_diffrn_standards_interval_time 0.
_diffrn_standards_number 0.
_exptl_absorpt_coefficient_mu 0.108
_exptl_absorpt_correction_T_max 0.997
_exptl_absorpt_correction_T_min 0.993
_exptl_absorpt_correction_type multi-scans
_exptl_crystal_colour pale-yellow
_exptl_crystal_density_diffrn 1.444
_exptl_crystal_description needle
_exptl_crystal_F_000 280
_exptl_crystal_size_max 0.120
_exptl_crystal_size_mid 0.060
_exptl_crystal_size_min 0.030
_refine_diff_density_max 0.107
_refine_diff_density_min -0.127
_refine_diff_density_rms 0.034
_refine_ls_abs_structure_details
;
 Refined as an inversion twin.
;
_refine_ls_abs_structure_Flack -1(3)
_refine_ls_extinction_expression Fc^*^=kFc[1+0.001xFc^2^\l^3^/sin(2\q)]^-1/4^
_refine_ls_extinction_method none
_refine_ls_goodness_of_fit_ref 1.181
_refine_ls_hydrogen_treatment constr
_refine_ls_matrix_type full
_refine_ls_number_parameters 93
_refine_ls_number_reflns 1081
_refine_ls_number_restraints 0
_refine_ls_restrained_S_all 1.181
_refine_ls_R_factor_all 0.0428
_refine_ls_R_factor_gt 0.0413
_refine_ls_shift/su_max 0.000
_refine_ls_shift/su_mean 0.000
_refine_ls_structure_factor_coef Fsqd
_refine_ls_weighting_details 'w=1/[\s^2^(Fo^2^)+(0.0431P)^2^+0.0832P] where P=(Fo^2^+2Fc^2^)/3'
_refine_ls_weighting_scheme calc
_refine_ls_wR_factor_gt 0.1002
_refine_ls_wR_factor_ref 0.1012
_reflns_Friedel_coverage 0.626
_reflns_Friedel_fraction_full 0.920
_reflns_Friedel_fraction_max 0.904
_reflns_number_gt 1046
_reflns_number_total 1081
_reflns_threshold_expression 'I > 2\s(I)'
_cod_data_source_file cs1c01276_si_002.cif
_cod_data_source_block compound
_cod_database_code 4518963
_shelx_shelxl_version_number 2018/3
_shelx_space_group_comment
;
The symmetry employed for this shelxl refinement is uniquely defined
by the following loop, which should always be used as a source of
symmetry information in preference to the above space-group names.
They are only intended as comments.
;
_shelx_estimated_absorpt_t_min 0.987
_shelx_estimated_absorpt_t_max 0.997

loop_
_space_group_symop_operation_xyz
'x, y, z'
'-x+1/2, -y, z+1/2'
'x+1/2, -y+1/2, -z'
'-x, y+1/2, -z+1/2'

loop_
_atom_site_label
_atom_site_type_symbol
_atom_site_fract_x
_atom_site_fract_y
_atom_site_fract_z
_atom_site_U_iso_or_equiv
_atom_site_adp_type
_atom_site_occupancy
_atom_site_site_symmetry_order
_atom_site_calc_flag
_atom_site_refinement_flags_posn
_atom_site_refinement_flags_adp
_atom_site_refinement_flags_occupancy
_atom_site_disorder_assembly
_atom_site_disorder_group
C1 C 0.0504(6) 1.0109(4) 0.65083(12) 0.0501(6) Uani 1 1 d . . . . .
C2 C -0.0790(8) 1.1976(4) 0.64493(16) 0.0654(8) Uani 1 1 d . . . . .
H2 H -0.037487 1.300678 0.673522 0.078 Uiso 1 1 calc R U . . .
C3 C -0.2736(8) 1.2245(5) 0.59442(18) 0.0736(10) Uani 1 1 d . . . . .
H3 H -0.365800 1.348805 0.589053 0.088 Uiso 1 1 calc R U . . .
C4 C -0.3350(8) 1.0737(6) 0.55200(16) 0.0718(9) Uani 1 1 d . . . . .
H4 H -0.467288 1.098329 0.518598 0.086 Uiso 1 1 calc R U . . .
C5 C -0.2054(8) 0.8865(6) 0.55766(13) 0.0640(8) Uani 1 1 d . . . . .
H5 H -0.246721 0.783485 0.529026 0.077 Uiso 1 1 calc R U . . .
C6 C -0.0123(6) 0.8603(4) 0.60774(12) 0.0501(6) Uani 1 1 d . . . . .
C7 C 0.3140(7) 0.7351(5) 0.67685(13) 0.0603(8) Uani 1 1 d . . . . .
N3 N 0.2544(6) 0.9266(4) 0.69362(11) 0.0598(7) Uani 1 1 d . . . . .
H3N1 H 0.330815 0.987627 0.725880 0.072 Uiso 1 1 calc R U . . .
O1 O 0.4796(6) 0.6129(4) 0.70124(12) 0.0875(8) Uani 1 1 d . . . . .
O2 O 0.1483(5) 0.6893(3) 0.62376(9) 0.0600(6) Uani 1 1 d . . . . .

loop_
_atom_site_aniso_label
_atom_site_aniso_U_11
_atom_site_aniso_U_22
_atom_site_aniso_U_33
_atom_site_aniso_U_23
_atom_site_aniso_U_13
_atom_site_aniso_U_12
C1 0.0494(14) 0.0519(13) 0.0491(13) 0.0011(11) 0.0035(11) -0.0039(11)
C2 0.069(2) 0.0535(16) 0.0735(18) -0.0028(14) 0.0142(15) -0.0048(14)
C3 0.068(2) 0.0658(18) 0.087(2) 0.0229(17) 0.0151(17) 0.0115(16)
C4 0.0601(19) 0.090(2) 0.0653(18) 0.0180(17) -0.0008(14) 0.0070(16)
C5 0.0602(17) 0.0789(19) 0.0528(15) -0.0038(14) -0.0044(12) -0.0013(15)
C6 0.0499(15) 0.0525(14) 0.0478(12) 0.0005(10) 0.0021(10) -0.0005(10)
C7 0.0663(19) 0.0627(17) 0.0521(14) 0.0061(12) -0.0033(12) 0.0035(14)
N3 0.0670(16) 0.0634(14) 0.0490(12) -0.0038(10) -0.0074(11) -0.0038(12)
O1 0.101(2) 0.0890(16) 0.0722(14) 0.0157(12) -0.0152(13) 0.0265(15)
O2 0.0670(13) 0.0534(11) 0.0596(12) -0.0051(8) -0.0072(9) 0.0062(9)

loop_
_atom_type_symbol
_atom_type_description
_atom_type_scat_dispersion_real
_atom_type_scat_dispersion_imag
_atom_type_scat_source
C C 0.0033 0.0016 'International Tables Vol C Tables 4.2.6.8 and 6.1.1.4'
H H 0.0000 0.0000 'International Tables Vol C Tables 4.2.6.8 and 6.1.1.4'
N N 0.0061 0.0033 'International Tables Vol C Tables 4.2.6.8 and 6.1.1.4'
O O 0.0106 0.0060 'International Tables Vol C Tables 4.2.6.8 and 6.1.1.4'

loop_
_geom_angle_atom_site_label_1
_geom_angle_atom_site_label_2
_geom_angle_atom_site_label_3
_geom_angle
_geom_angle_site_symmetry_1
_geom_angle_site_symmetry_3
_geom_angle_publ_flag
C2 C1 C6 120.8(3) . . ?
C2 C1 N3 133.9(3) . . ?
C6 C1 N3 105.2(2) . . ?
C1 C2 C3 116.6(3) . . ?
C1 C2 H2 121.7 . . ?
C3 C2 H2 121.7 . . ?
C4 C3 C2 122.0(3) . . ?
C4 C3 H3 119.0 . . ?
C2 C3 H3 119.0 . . ?
C3 C4 C5 121.5(3) . . ?
C3 C4 H4 119.2 . . ?
C5 C4 H4 119.2 . . ?
C6 C5 C4 116.3(3) . . ?
C6 C5 H5 121.8 . . ?
C4 C5 H5 121.8 . . ?
C5 C6 C1 122.6(3) . . ?
C5 C6 O2 127.9(3) . . ?
C1 C6 O2 109.4(2) . . ?
O1 C7 N3 130.0(3) . . ?
O1 C7 O2 121.5(3) . . ?
N3 C7 O2 108.5(3) . . ?
C7 N3 C1 109.8(2) . . ?
C7 N3 H3N1 125.1 . . ?
C1 N3 H3N1 125.1 . . ?
C7 O2 C6 107.0(2) . . ?

loop_
_geom_bond_atom_site_label_1
_geom_bond_atom_site_label_2
_geom_bond_distance
_geom_bond_site_symmetry_2
_geom_bond_publ_flag
C1 C2 1.375(4) . ?
C1 C6 1.379(4) . ?
C1 N3 1.395(4) . ?
C2 C3 1.381(5) . ?
C2 H2 0.9300 . ?
C3 C4 1.369(5) . ?
C3 H3 0.9300 . ?
C4 C5 1.378(5) . ?
C4 H4 0.9300 . ?
C5 C6 1.369(4) . ?
C5 H5 0.9300 . ?
C6 O2 1.385(3) . ?
C7 O1 1.210(4) . ?
C7 N3 1.348(5) . ?
C7 O2 1.371(4) . ?
N3 H3N1 0.8600 . ?

loop_
_geom_torsion_atom_site_label_1
_geom_torsion_atom_site_label_2
_geom_torsion_atom_site_label_3
_geom_torsion_atom_site_label_4
_geom_torsion
_geom_torsion_site_symmetry_1
_geom_torsion_site_symmetry_2
_geom_torsion_site_symmetry_3
_geom_torsion_site_symmetry_4
_geom_torsion_publ_flag
C6 C1 C2 C3 0.4(4) . . . . ?
N3 C1 C2 C3 179.3(3) . . . . ?
C1 C2 C3 C4 -0.2(5) . . . . ?
C2 C3 C4 C5 0.1(5) . . . . ?
C3 C4 C5 C6 -0.2(5) . . . . ?
C4 C5 C6 C1 0.4(4) . . . . ?
C4 C5 C6 O2 -179.3(3) . . . . ?
C2 C1 C6 C5 -0.5(4) . . . . ?
N3 C1 C6 C5 -179.7(3) . . . . ?
C2 C1 C6 O2 179.2(3) . . . . ?
N3 C1 C6 O2 0.0(3) . . . . ?
O1 C7 N3 C1 179.3(3) . . . . ?
O2 C7 N3 C1 -0.9(3) . . . . ?
C2 C1 N3 C7 -178.5(3) . . . . ?
C6 C1 N3 C7 0.5(3) . . . . ?
O1 C7 O2 C6 -179.3(3) . . . . ?
N3 C7 O2 C6 0.9(3) . . . . ?
C5 C6 O2 C7 179.2(3) . . . . ?
C1 C6 O2 C7 -0.6(3) . . . . ?
